data_4518962
loop_
_publ_author_name
'Nachtigall, Olaf'
'VanderWeide, Andrew I.'
'Brennessel, William W.'
'Jones, William D.'

_publ_section_title
;
 An Iron-Based Dehydration Catalyst for Selective Formation of Styrene
;
_journal_name_full 'ACS Catalysis'
_journal_page_first 10885
_journal_page_last 10891
_journal_paper_doi 10.1021/acscatal.1c03037
_journal_year 2021
_chemical_formula_moiety 'C34 H30 F6 Fe2 N6 O13 S2, 2(C F3 O3 S)'
_chemical_formula_sum 'C36 H30 F12 Fe2 N6 O19 S4'
_chemical_formula_weight 1318.60
_chemical_name_common jonon96
_chemical_name_systematic {[(FOX)Fe(OTf)]2(u-O)}[OTf]2
_space_group_crystal_system triclinic
_space_group_IT_number 2
_space_group_name_Hall '-P 1'
_space_group_name_H-M_alt 'P -1'
_atom_sites_solution_hydrogens mixed
_atom_sites_solution_primary dual
_atom_sites_solution_secondary difmap
_audit_creation_date 2021-05-15
_audit_creation_method
;
Olex2 1.3-ac4
(compiled 2020.11.27 svn.r5f609507 for Rigaku Oxford Diffraction, GUI svn.r6214)
;
_cell_angle_alpha 97.802(4)
_cell_angle_beta 97.381(3)
_cell_angle_gamma 106.208(5)
_cell_formula_units_Z 2
_cell_length_a 13.3866(5)
_cell_length_b 13.6776(9)
_cell_length_c 14.4554(5)
_cell_measurement_reflns_used 9515
_cell_measurement_temperature 100.00(10)
_cell_measurement_theta_max 74.1440
_cell_measurement_theta_min 3.1360
_cell_volume 2479.2(2)
_computing_cell_refinement 'CrysAlisPro 1.171.40.84a (Rigaku OD, 2020)'
_computing_data_collection 'CrysAlisPro 1.171.40.84a (Rigaku OD, 2020)'
_computing_data_reduction 'CrysAlisPro 1.171.40.84a (Rigaku OD, 2020)'
_computing_molecular_graphics 'Olex2 1.3-ac4 (Dolomanov et al., 2009)'
_computing_publication_material 'Olex2 1.3-ac4 (Dolomanov et al., 2009)'
_computing_structure_refinement 'SHELXL 2018/3 (Sheldrick, 2015b)'
_computing_structure_solution 'SHELXT 2018/2 (Sheldrick, 2015a)'
_diffrn_ambient_environment N~2~
_diffrn_ambient_temperature 100.00(10)
_diffrn_detector 'Hybrid Pixel Array Detector'
_diffrn_detector_area_resol_mean 10.0000
_diffrn_detector_type HyPix
_diffrn_measured_fraction_theta_full 0.990
_diffrn_measured_fraction_theta_max 0.965
_diffrn_measurement_details
;
List of Runs (angles in degrees, time in seconds):

  # Type    Start    End  Width  t~exp~   \w     \q     \k     \f   Frames
--------------------------------------------------------------------------
  1  \w    -26.00   1.00   0.50    6.14    --  -49.62  75.00-133.00   54
  2  \w    -30.00  22.00   0.50    6.14    --  -49.62  38.00-150.00  104
  3  \w    -61.00 -30.00   0.50   24.57    --  -84.25  75.00-133.00   62
  4  \w    -42.00 -17.00   0.50   24.57    --  -84.25  45.00  30.00   50
  5  \w    -93.00 -31.00   0.50    6.14    --  -49.62 -75.00  98.00  124
  6  \w     31.00 115.00   0.50    6.14    --   49.62  75.00-133.00  168
  7  \w    150.00 177.00   0.50   24.57    --  105.75  75.00-133.00   54
  8  \w    109.00 175.00   0.50   24.57    --  105.75 125.00-150.00  132
  9  \w     97.00 135.00   0.50   24.57    --  105.75  75.00-133.00   76
 10  \w    102.00 161.00   0.50   24.57    --  105.75  15.00 -60.00  118
 11  \w     99.00 175.00   0.50   24.57    --  105.75  45.00  60.00  152
 12  \w    125.00 170.00   0.50   24.57    --  105.75 125.00 150.00   90
 13  \w     99.00 178.00   0.50   24.57    --  105.75  30.00 150.00  158
 14  \w    108.00 177.00   0.50   24.57    --  105.75  30.00 120.00  138
 15  \w     71.00 102.00   0.50   24.57    --  105.75 -75.00  98.00   62
 16  \w     85.00 112.00   0.50   24.57    --  105.75-125.00  30.00   54
 17  \w     86.00 116.00   0.50   24.57    --  105.75-125.00  60.00   60
 18  \w     74.00 131.00   0.50   24.57    --  105.75-144.00  -6.23  114
 19  \w     61.00  87.00   0.50   24.57    --  105.75 -94.00-150.00   52
 20  \w     44.00  78.00   0.50   24.57    --  105.75 -61.00 -90.00   68
 21  \w     34.00 100.00   0.50   24.57    --  105.75 -94.00 -90.00  132
 22  \w     35.00  82.00   0.50   24.57    --  105.75 -61.00 -60.00   94
 23  \w     98.00 158.00   0.50   24.57    --  105.75  15.00-120.00  120
 24  \w     99.00 161.00   0.50   24.57    --  105.75  15.00-150.00  124
 25  \w     51.00 109.00   0.50   24.57    --  105.75 -94.00  60.00  116
 26  \w     53.00  79.00   0.50   24.57    --  105.75 -61.00 150.00   52
 27  \w     46.00  72.00   0.50   24.57    --  105.75 -61.00 120.00   52
 28  \w     46.00 108.00   0.50   24.57    --  105.75 -94.00 120.00  124
 29  \w     39.00  67.00   0.50   24.57    --  105.75-125.00  60.00   56
 30  \w     31.00  94.00   0.50    6.14    --   49.62-125.00  90.00  126
 31  \w     34.00  62.00   0.50   24.57    --  105.75 -61.00 -30.00   56
 32  \w     37.00  87.00   0.50   24.57    --  105.75 -94.00 -60.00  100
 33  \w     38.00  87.00   0.50   24.57    --  105.75 -77.00-150.00   98
 34  \w     48.00 108.00   0.50   24.57    --  105.75 -94.00-180.00  120
 35  \w    -22.00   3.00   0.50    6.14    --   49.62 -19.00   0.00   50
 36  \w    -22.00   3.00   0.50    6.14    --   49.62 -19.00 -30.00   50
 37  \w      3.00  66.00   0.50    6.14    --   49.62 -75.00  98.00  126
 38  \w    -21.00   4.00   0.50    6.14    --   49.62 -19.00  90.00   50
 39  \w    -21.00   4.00   0.50    6.14    --   49.62 -19.00 120.00   50
 40  \w   -101.00 -73.00   0.50    6.14    --  -49.62-125.00  60.00   56
 41  \w   -114.00 -89.00   0.50    6.14    --  -49.62-125.00 120.00   50
 42  \w   -110.00 -85.00   0.50   24.57    --  -84.25 -75.00  98.00   50
;
_diffrn_measurement_device 'four-circle diffractometer'
_diffrn_measurement_device_type 'XtaLAB Synergy, Dualflex, HyPix'
_diffrn_measurement_method '\w scans'
_diffrn_orient_matrix_type 'CrysAlisPro convention (1999,Acta A55,543-557)'
_diffrn_orient_matrix_UB_11 -0.0712269000
_diffrn_orient_matrix_UB_12 -0.0787063000
_diffrn_orient_matrix_UB_13 -0.0860354000
_diffrn_orient_matrix_UB_21 -0.0963871000
_diffrn_orient_matrix_UB_22 0.0312513000
_diffrn_orient_matrix_UB_23 0.0256843000
_diffrn_orient_matrix_UB_31 0.0212951000
_diffrn_orient_matrix_UB_32 0.0840017000
_diffrn_orient_matrix_UB_33 -0.0622456000
_diffrn_radiation_monochromator mirror
_diffrn_radiation_probe x-ray
_diffrn_radiation_type 'Cu K\a'
_diffrn_radiation_wavelength 1.54184
_diffrn_reflns_av_unetI/netI 0.0374
_diffrn_reflns_Laue_measured_fraction_full 0.990
_diffrn_reflns_Laue_measured_fraction_max 0.965
_diffrn_reflns_limit_h_max 16
_diffrn_reflns_limit_h_min -16
_diffrn_reflns_limit_k_max 17
_diffrn_reflns_limit_k_min -15
_diffrn_reflns_limit_l_max 16
_diffrn_reflns_limit_l_min -18
_diffrn_reflns_number 18888
_diffrn_reflns_point_group_measured_fraction_full 0.990
_diffrn_reflns_point_group_measured_fraction_max 0.965
_diffrn_reflns_theta_full 74.504
_diffrn_reflns_theta_max 78.878
_diffrn_reflns_theta_min 3.134
_diffrn_source 'micro-focus sealed X-ray tube'
_diffrn_source_type 'PhotonJet (Cu) X-ray Source'
_exptl_absorpt_coefficient_mu 7.416
_exptl_absorpt_correction_T_max 1.00000
_exptl_absorpt_correction_T_min 0.70803
_exptl_absorpt_correction_type multi-scan
_exptl_absorpt_process_details
;
CrysAlisPro 1.171.40.84a (Rigaku Oxford Diffraction, 2020)
Empirical absorption correction using spherical harmonics,
implemented in SCALE3 ABSPACK scaling algorithm.
;
_exptl_crystal_colour red
_exptl_crystal_colour_primary red
_exptl_crystal_density_diffrn 1.766
_exptl_crystal_description block
_exptl_crystal_F_000 1328
_exptl_crystal_size_max 0.105
_exptl_crystal_size_mid 0.059
_exptl_crystal_size_min 0.044
_refine_diff_density_max 1.181
_refine_diff_density_min -1.133
_refine_diff_density_rms 0.170
_refine_ls_extinction_method none
_refine_ls_goodness_of_fit_ref 1.287
_refine_ls_hydrogen_treatment constr
_refine_ls_matrix_type full
_refine_ls_number_parameters 969
_refine_ls_number_reflns 18888
_refine_ls_number_restraints 764
_refine_ls_restrained_S_all 1.281
_refine_ls_R_factor_all 0.1483
_refine_ls_R_factor_gt 0.1074
_refine_ls_shift/su_max 0.000
_refine_ls_shift/su_mean 0.000
_refine_ls_structure_factor_coef Fsqd
_refine_ls_weighting_details 'w=1/[\s^2^(Fo^2^)+(0.2000P)^2^] where P=(Fo^2^+2Fc^2^)/3'
_refine_ls_weighting_scheme calc
_refine_ls_wR_factor_gt 0.2853
_refine_ls_wR_factor_ref 0.3316
_reflns_Friedel_coverage 0.000
_reflns_number_gt 12885
_reflns_number_total 18888
_reflns_threshold_expression 'I > 2\s(I)'
_cod_data_source_file cs1c03037_si_002.cif
_cod_data_source_block D
_cod_database_code 4518962
_shelx_shelxl_version_number 2018/3
_shelx_space_group_comment
;
The symmetry employed for this shelxl refinement is uniquely defined
by the following loop, which should always be used as a source of
symmetry information in preference to the above space-group names.
They are only intended as comments.
;
_shelx_estimated_absorpt_t_max 0.736
_shelx_estimated_absorpt_t_min 0.510
_reflns_odcompleteness_completeness 98.94
_reflns_odcompleteness_iscentric 1
_reflns_odcompleteness_theta 74.33
_olex2_refinement_description
;
1. Twinned data refinement
 Scales: 0.6067(19)
 0.3933(19)
2. Fixed Uiso
 At 1.2 times of:
  All C(H) groups, All C(H,H) groups
 At 1.5 times of:
  All O(H) groups
3. Restrained distances
 Fe1-O8 \\sim Fe1-O8A
 with sigma of 0.01
 O8-S1 \\sim O8A-S1A
 with sigma of 0.01
 S1-O9 \\sim S1-O10 \\sim S1A-O9A \\sim S1A-O10A
 with sigma of 0.01
 O8-O9 \\sim O8-O10 \\sim O8A-O9A \\sim O8A-O10A
 with sigma of 0.02
 O9-O10 \\sim O9A-O10A
 with sigma of 0.02
 S1-C33 \\sim S1A-C33A
 with sigma of 0.01
 C33-F1 \\sim C33-F2 \\sim C33-F3 \\sim C33A-F1A \\sim C33A-F2A \\sim C33A-F3A
 with sigma of 0.01
 F1-F2 \\sim F2-F3 \\sim F3-F1 \\sim F1A-F2A \\sim F2A-F3A \\sim F3A-F1A
 with sigma of 0.02
 Fe2-O11 \\sim Fe2-O11A
 with sigma of 0.01
 O11-S2 \\sim O11A-S2A
 with sigma of 0.01
 S2-O12 \\sim S2-O13 \\sim S2A-O12A \\sim S2A-O13A
 with sigma of 0.01
 O11-O12 \\sim O11-O13 \\sim O11A-O12A \\sim O11A-O13A
 with sigma of 0.02
 O12-O13 \\sim O12A-O13A
 with sigma of 0.02
 S2-C34 \\sim S2A-C34A
 with sigma of 0.01
 C34-F4 \\sim C34-F5 \\sim C34-F6 \\sim C34A-F4A \\sim C34A-F5A \\sim C34A-F6A
 with sigma of 0.01
 F4-F5 \\sim F5-F6 \\sim F6-F4 \\sim F4A-F5A \\sim F5A-F6A \\sim F6A-F4A
 with sigma of 0.02
 S3-C35 \\sim S3-C35A
 with sigma of 0.01
 C35-F7 \\sim C35-F8 \\sim C35-F9 \\sim C35A-F7A \\sim C35A-F8A \\sim C35A-F9A
 with sigma of 0.01
 F7-F8 \\sim F8-F9 \\sim F9-F7 \\sim F7A-F8A \\sim F8A-F9A \\sim F9A-F7A
 with sigma of 0.02
 S4-O17 \\sim S4-O18 \\sim S4-O19 \\sim S4A-O17A \\sim S4A-O18A \\sim S4A-O19A
 with sigma of 0.01
 O17-O18 \\sim O18-O19 \\sim O19-O17 \\sim O17A-O18A \\sim O18A-O19A \\sim
O19A-O17A
 with sigma of 0.02
 S4-C36 \\sim S4A-C36A
 with sigma of 0.01
 C36-F10 \\sim C36-F11 \\sim C36-F12 \\sim C36A-F10A \\sim C36A-F11A \\sim
C36A-F12A
 with sigma of 0.01
 F10-F11 \\sim F11-F12 \\sim F12-F10 \\sim F10A-F11A \\sim F11A-F12A \\sim
F12A-F10A
 with sigma of 0.02
4. Uiso/Uaniso restraints and constraints
All non-hydrogen atoms have similar U: within 1.2A with sigma of 0.02 and sigma
for terminal atoms of 0.04 within 1.2A
O11 \\sim O11A: within 2A with sigma of 0.002 and sigma for terminal atoms of
0.004 within 2A
Uanis(O8) \\sim Ueq, Uanis(O8A) \\sim Ueq, Uanis(O9) \\sim Ueq, Uanis(O9A)
\\sim Ueq: with sigma of 0.01 and sigma for terminal atoms of 0.02
5. Rigid body (RIGU) restrains
 S1, F1, F2, F3, O8, O9, O10, C33
 with sigma for 1-2 distances of 0.004 and sigma for 1-3 distances of 0.004
 S1A, F1A, F2A, F3A, O8A, O9A, O10A, C33A
 with sigma for 1-2 distances of 0.004 and sigma for 1-3 distances of 0.004
 S2, F4, F5, F6, O11, O12, O13, C34
 with sigma for 1-2 distances of 0.004 and sigma for 1-3 distances of 0.004
 S2A, F4A, F5A, F6A, O11A, O12A, O13A, C34A
 with sigma for 1-2 distances of 0.004 and sigma for 1-3 distances of 0.004
 S3, F7, F8, F9, C35
 with sigma for 1-2 distances of 0.004 and sigma for 1-3 distances of 0.004
 S3, F7A, F8A, F9A, C35A
 with sigma for 1-2 distances of 0.004 and sigma for 1-3 distances of 0.004
 S4, F10, F11, F12, O17, O18, O19, C36
 with sigma for 1-2 distances of 0.004 and sigma for 1-3 distances of 0.004
 S4A, F10A, F11A, F12A, O17A, O18A, O19A, C36A
 with sigma for 1-2 distances of 0.004 and sigma for 1-3 distances of 0.004
6. Others
 Sof(S2A)=Sof(F4A)=Sof(F5A)=Sof(F6A)=Sof(O11A)=Sof(O12A)=Sof(O13A)=Sof(C34A)=1-
 FVAR(1)
 Sof(S2)=Sof(F4)=Sof(F5)=Sof(F6)=Sof(O11)=Sof(O12)=Sof(O13)=Sof(C34)=FVAR(1)
 Sof(F7A)=Sof(F8A)=Sof(F9A)=Sof(C35A)=1-FVAR(2)
 Sof(F7)=Sof(F8)=Sof(F9)=Sof(C35)=FVAR(2)
 Sof(S4A)=Sof(F10A)=Sof(F11A)=Sof(F12A)=Sof(O17A)=Sof(O18A)=Sof(O19A)=
 Sof(C36A)=1-FVAR(3)
 Sof(S4)=Sof(F10)=Sof(F11)=Sof(F12)=Sof(O17)=Sof(O18)=Sof(O19)=Sof(C36)=FVAR(3)
 Sof(S1A)=Sof(F1A)=Sof(F2A)=Sof(F3A)=Sof(O8A)=Sof(O9A)=Sof(O10A)=Sof(C33A)=1-
 FVAR(4)
 Sof(S1)=Sof(F1)=Sof(F2)=Sof(F3)=Sof(O8)=Sof(O9)=Sof(O10)=Sof(C33)=FVAR(4)
7.a Riding coordinates:
 O1(H1), O4(H4)
7.b Ternary CH refined with riding coordinates:
 C4(H4A), C6(H6), C20(H20), C22(H22)
7.c Secondary CH2 refined with riding coordinates:
 C1(H1A,H1B), C3(H3A,H3B), C5(H5A,H5B), C17(H17A,H17B), C19(H19A,H19B)
7.d Aromatic/amide H refined with riding coordinates:
 C8(H8), C9(H9), C10(H10), C11(H11), C13(H13), C14(H14), C15(H15), C16(H16),
 C26(H26), C27(H27), C29(H29), C30(H30), C31(H31), C32(H32)
;
_olex2_submission_original_sample_id jonon96
_olex2_submission_special_instructions 'No special instructions were received'
_oxdiff_exptl_absorpt_empirical_details
;
Empirical correction (ABSPACK) includes:
- Absorption correction using spherical harmonics
- Frame scaling
;
_oxdiff_exptl_absorpt_empirical_full_max 3.773
_oxdiff_exptl_absorpt_empirical_full_min 0.294

loop_
_space_group_symop_operation_xyz
'x, y, z'
'-x, -y, -z'

loop_
_atom_site_label
_atom_site_type_symbol
_atom_site_fract_x
_atom_site_fract_y
_atom_site_fract_z
_atom_site_U_iso_or_equiv
_atom_site_adp_type
_atom_site_occupancy
_atom_site_site_symmetry_order
_atom_site_calc_flag
_atom_site_refinement_flags_posn
_atom_site_refinement_flags_adp
_atom_site_refinement_flags_occupancy
_atom_site_disorder_assembly
_atom_site_disorder_group
Fe1 Fe 0.30053(9) 0.67343(8) 0.15438(7) 0.0392(3) Uani 1 1 d D . . . .
Fe2 Fe 0.21659(9) 0.84931(9) 0.30657(8) 0.0416(3) Uani 1 1 d D . . . .
S1 S 0.56133(19) 0.7998(2) 0.22134(17) 0.0509(7) Uani 0.890(8) 1 d D U P A 1
F1 F 0.7275(7) 0.9322(6) 0.1821(7) 0.074(2) Uani 0.890(8) 1 d D U P A 1
F2 F 0.6312(6) 0.8238(7) 0.0628(5) 0.091(3) Uani 0.890(8) 1 d D U P A 1
F3 F 0.5804(6) 0.9470(6) 0.1210(7) 0.090(2) Uani 0.890(8) 1 d D U P A 1
O8 O 0.4543(5) 0.7694(6) 0.1647(6) 0.0464(18) Uani 0.890(8) 1 d D U P A 1
O9 O 0.5730(9) 0.8645(8) 0.3080(5) 0.080(3) Uani 0.890(8) 1 d D U P A 1
O10 O 0.6069(7) 0.7189(7) 0.2190(9) 0.095(3) Uani 0.890(8) 1 d D U P A 1
C33 C 0.6292(6) 0.8799(7) 0.1437(6) 0.059(2) Uani 0.890(8) 1 d D . P A 1
S1A S 0.5465(18) 0.851(2) 0.203(2) 0.102(9) Uani 0.110(8) 1 d D U P A 2
F1A F 0.740(6) 0.907(4) 0.204(4) 0.071(15) Uani 0.110(8) 1 d D U P A 2
F2A F 0.667(5) 0.781(5) 0.091(4) 0.120(18) Uani 0.110(8) 1 d D U P A 2
F3A F 0.691(6) 0.754(5) 0.232(6) 0.135(17) Uani 0.110(8) 1 d D U P A 2
O8A O 0.4627(14) 0.750(3) 0.183(4) 0.033(10) Uani 0.110(8) 1 d D U P A 2
O9A O 0.566(8) 0.900(5) 0.297(3) 0.084(17) Uani 0.110(8) 1 d D U P A 2
O10A O 0.540(6) 0.908(5) 0.131(4) 0.099(16) Uani 0.110(8) 1 d D U P A 2
C33A C 0.665(3) 0.818(4) 0.180(4) 0.093(14) Uani 0.110(8) 1 d D . P A 2
O1 O 0.1596(4) 0.5559(4) 0.1028(4) 0.0480(12) Uani 1 1 d . . . . .
H1 H 0.118885 0.515695 0.132339 0.072 Uiso 1 1 d R U . . .
O2 O 0.3828(4) 0.4103(4) 0.0453(4) 0.0476(12) Uani 1 1 d . . . . .
O3 O 0.3723(4) 0.5515(4) -0.1079(4) 0.0475(12) Uani 1 1 d . . . . .
O4 O 0.3318(4) 0.8829(5) 0.4266(4) 0.0521(13) Uani 1 1 d . . . . .
H4 H 0.355376 0.843794 0.459148 0.078 Uiso 1 1 d R U . . .
O5 O 0.0991(5) 0.9716(6) 0.5349(5) 0.0700(19) Uani 1 1 d . . . . .
O6 O 0.2054(6) 1.1487(5) 0.4245(5) 0.0693(18) Uani 1 1 d . . . . .
O7 O 0.2563(5) 0.7521(4) 0.2396(4) 0.0491(12) Uani 1 1 d . . . . .
N1 N 0.1799(5) 0.9709(5) 0.4010(5) 0.0503(15) Uani 1 1 d . . . . .
N2 N 0.0973(5) 0.7605(5) 0.3685(5) 0.0477(14) Uani 1 1 d . . . . .
N3 N 0.2964(5) 0.9900(5) 0.2643(5) 0.0494(14) Uani 1 1 d . . . . .
N4 N 0.3446(4) 0.5664(4) 0.0474(4) 0.0377(12) Uani 1 1 d . . . . .
N5 N 0.3602(5) 0.5825(5) 0.2381(4) 0.0427(13) Uani 1 1 d . . . . .
N6 N 0.2832(5) 0.7333(5) 0.0280(4) 0.0437(13) Uani 1 1 d . . . . .
C1 C 0.1479(6) 0.5008(7) 0.0079(6) 0.0519(18) Uani 1 1 d . . . . .
H1A H 0.127141 0.540907 -0.037331 0.062 Uiso 1 1 calc R U . . .
H1B H 0.092622 0.435280 -0.001308 0.062 Uiso 1 1 calc R U . . .
C2 C 0.2516(6) 0.4811(6) -0.0099(5) 0.0450(16) Uani 1 1 d . . . . .
C3 C 0.2689(6) 0.3858(6) 0.0250(7) 0.0524(18) Uani 1 1 d . . . . .
H3A H 0.238563 0.374881 0.081546 0.063 Uiso 1 1 calc R U . . .
H3B H 0.237978 0.324306 -0.023550 0.063 Uiso 1 1 calc R U . . .
C4 C 0.4155(5) 0.5140(5) 0.0940(5) 0.0400(15) Uani 1 1 d . . . . .
H4A H 0.488488 0.547601 0.087343 0.048 Uiso 1 1 calc R U . . .
C5 C 0.2683(7) 0.4827(7) -0.1130(6) 0.0535(19) Uani 1 1 d . . . . .
H5A H 0.262654 0.413800 -0.145087 0.064 Uiso 1 1 calc R U . . .
H5B H 0.215844 0.507361 -0.147296 0.064 Uiso 1 1 calc R U . . .
C6 C 0.3905(6) 0.6244(6) -0.0239(5) 0.0415(15) Uani 1 1 d . . . . .
H6 H 0.466589 0.657134 -0.002354 0.050 Uiso 1 1 calc R U . . .
C7 C 0.4089(6) 0.5184(6) 0.1977(5) 0.0440(16) Uani 1 1 d . . . . .
C8 C 0.4526(7) 0.4589(7) 0.2497(6) 0.056(2) Uani 1 1 d . . . . .
H8 H 0.486142 0.415030 0.220944 0.068 Uiso 1 1 calc R U . . .
C9 C 0.4465(9) 0.4642(9) 0.3450(7) 0.067(2) Uani 1 1 d . . . . .
H9 H 0.474307 0.423249 0.380678 0.080 Uiso 1 1 calc R U . . .
C10 C 0.3981(9) 0.5322(9) 0.3859(7) 0.066(2) Uani 1 1 d . . . . .
H10 H 0.393543 0.537959 0.449998 0.079 Uiso 1 1 calc R U . . .
C11 C 0.3575(7) 0.5901(7) 0.3318(5) 0.0500(18) Uani 1 1 d . . . . .
H11 H 0.326650 0.636752 0.360212 0.060 Uiso 1 1 calc R U . . .
C12 C 0.3358(6) 0.7068(6) -0.0392(5) 0.0443(16) Uani 1 1 d . . . . .
C13 C 0.3435(7) 0.7526(7) -0.1177(6) 0.0522(18) Uani 1 1 d . . . . .
H13 H 0.381334 0.733430 -0.162913 0.063 Uiso 1 1 calc R U . . .
C14 C 0.2948(8) 0.8269(8) -0.1288(6) 0.060(2) Uani 1 1 d . . . . .
H14 H 0.298582 0.858387 -0.181901 0.072 Uiso 1 1 calc R U . . .
C15 C 0.2395(8) 0.8549(8) -0.0596(6) 0.061(2) Uani 1 1 d . . . . .
H15 H 0.206332 0.905563 -0.065761 0.073 Uiso 1 1 calc R U . . .
C16 C 0.2346(7) 0.8068(7) 0.0174(6) 0.0517(18) Uani 1 1 d . . . . .
H16 H 0.197237 0.824932 0.063430 0.062 Uiso 1 1 calc R U . . .
C17 C 0.3608(7) 0.9838(7) 0.4811(6) 0.055(2) Uani 1 1 d . . . . .
H17A H 0.408872 1.031590 0.451178 0.066 Uiso 1 1 calc R U . . .
H17B H 0.396997 0.984385 0.543827 0.066 Uiso 1 1 calc R U . . .
C18 C 0.2626(7) 1.0184(7) 0.4893(6) 0.058(2) Uani 1 1 d . . . . .
C19 C 0.2063(8) 0.9736(10) 0.5677(7) 0.070(3) Uani 1 1 d . . . . .
H19A H 0.210919 0.904636 0.571361 0.084 Uiso 1 1 calc R U . . .
H19B H 0.234993 1.017975 0.629122 0.084 Uiso 1 1 calc R U . . .
C20 C 0.0798(6) 0.9293(7) 0.4392(6) 0.054(2) Uani 1 1 d . . . . .
H20 H 0.023195 0.950969 0.406315 0.065 Uiso 1 1 calc R U . . .
C21 C 0.2838(8) 1.1365(8) 0.4973(7) 0.067(3) Uani 1 1 d . . . . .
C22 C 0.1797(7) 1.0597(6) 0.3518(6) 0.057(2) Uani 1 1 d . . . . .
H22 H 0.108943 1.048218 0.315805 0.068 Uiso 1 1 calc R U . . .
C23 C 0.0473(7) 0.8103(8) 0.4235(6) 0.059(2) Uani 1 1 d . . . . .
C24 C -0.0348(9) 0.7573(10) 0.4640(8) 0.080(3) Uani 1 1 d . . . . .
C25 C -0.0681(11) 0.6494(11) 0.4448(10) 0.094(4) Uani 1 1 d . . . . .
C26 C -0.0161(9) 0.5986(10) 0.3877(9) 0.080(3) Uani 1 1 d . . . . .
H26 H -0.036835 0.526664 0.373709 0.096 Uiso 1 1 calc R U . . .
C27 C 0.0672(7) 0.6565(7) 0.3516(7) 0.056(2) Uani 1 1 d . . . . .
H27 H 0.103594 0.622463 0.314660 0.067 Uiso 1 1 calc R U . . .
C28 C 0.2581(7) 1.0693(6) 0.2853(6) 0.0546(19) Uani 1 1 d . . . . .
C29 C 0.2860(9) 1.1567(8) 0.2410(8) 0.070(3) Uani 1 1 d . . . . .
H29 H 0.259607 1.211971 0.255408 0.084 Uiso 1 1 calc R U . . .
C30 C 0.3526(10) 1.1584(8) 0.1767(9) 0.078(3) Uani 1 1 d . . . . .
H30 H 0.370080 1.214642 0.145879 0.093 Uiso 1 1 calc R U . . .
C31 C 0.3938(8) 1.0787(7) 0.1569(8) 0.069(2) Uani 1 1 d . . . . .
H31 H 0.439631 1.080065 0.113495 0.082 Uiso 1 1 calc R U . . .
C32 C 0.3650(7) 0.9955(7) 0.2037(7) 0.058(2) Uani 1 1 d . . . . .
H32 H 0.394365 0.941796 0.192738 0.070 Uiso 1 1 calc R U . . .
S2 S -0.0197(4) 0.8210(4) 0.1765(4) 0.0498(12) Uani 0.700(16) 1 d D U P B 1
F4 F -0.1288(10) 0.8726(15) 0.0379(14) 0.096(6) Uani 0.700(16) 1 d D U P B 1
F5 F 0.0361(11) 0.9150(13) 0.0318(10) 0.090(4) Uani 0.700(16) 1 d D U P B 1
F6 F -0.0210(12) 0.9945(8) 0.1398(8) 0.089(4) Uani 0.700(16) 1 d D U P B 1
O11 O 0.0960(7) 0.8536(10) 0.2032(9) 0.0516(18) Uani 0.700(16) 1 d D U P B 1
O12 O -0.0709(9) 0.8535(14) 0.2479(7) 0.089(4) Uani 0.700(16) 1 d D U P B 1
O13 O -0.0613(12) 0.7182(7) 0.1288(10) 0.092(5) Uani 0.700(16) 1 d D U P B 1
C34 C -0.0333(10) 0.9025(9) 0.0901(8) 0.057(3) Uani 0.700(16) 1 d D U P B 1
S2A S -0.0043(10) 0.8039(9) 0.1477(10) 0.052(3) Uani 0.300(16) 1 d D U P B 2
F4A F -0.1258(16) 0.894(3) 0.049(3) 0.064(7) Uani 0.300(16) 1 d D U P B 2
F5A F 0.030(2) 0.9950(18) 0.109(2) 0.089(8) Uani 0.300(16) 1 d D U P B 2
F6A F 0.010(3) 0.856(3) 0.011(2) 0.098(10) Uani 0.300(16) 1 d D U P B 2
O11A O 0.0959(15) 0.864(2) 0.210(2) 0.052(2) Uani 0.300(16) 1 d D U P B 2
O12A O -0.0883(16) 0.773(2) 0.197(2) 0.078(8) Uani 0.300(16) 1 d D U P B 2
O13A O 0.006(3) 0.7259(17) 0.0794(17) 0.081(8) Uani 0.300(16) 1 d D . P B 2
C34A C -0.0279(19) 0.8982(16) 0.0796(17) 0.058(6) Uani 0.300(16) 1 d D U P B 2
S3 S 0.38518(19) 0.75622(18) 0.61686(15) 0.0570(5) Uani 1 1 d D . . . .
O14 O 0.4061(6) 0.7630(6) 0.5224(4) 0.0659(17) Uani 1 1 d . . . . .
O15 O 0.4534(6) 0.7154(6) 0.6725(5) 0.0745(19) Uani 1 1 d . . . . .
O16 O 0.3648(8) 0.8452(6) 0.6641(5) 0.080(2) Uani 1 1 d . . . . .
F7 F 0.227(2) 0.635(2) 0.6745(13) 0.101(7) Uani 0.65(5) 1 d D U P C 1
F8 F 0.1851(12) 0.705(2) 0.5584(13) 0.097(6) Uani 0.65(5) 1 d D U P C 1
F9 F 0.2492(16) 0.5797(17) 0.5359(14) 0.091(5) Uani 0.65(5) 1 d D U P C 1
C35 C 0.2553(13) 0.6637(13) 0.5959(11) 0.077(4) Uani 0.65(5) 1 d D U P C 1
F7A F 0.233(3) 0.636(3) 0.6840(18) 0.073(8) Uani 0.35(5) 1 d D U P C 2
F8A F 0.186(3) 0.647(5) 0.542(2) 0.123(11) Uani 0.35(5) 1 d D U P C 2
F9A F 0.286(4) 0.557(2) 0.571(4) 0.101(12) Uani 0.35(5) 1 d D U P C 2
C35A C 0.269(2) 0.645(2) 0.603(2) 0.082(8) Uani 0.35(5) 1 d D U P C 2
S4 S 0.1057(3) 0.3813(2) 0.2644(2) 0.0593(10) Uani 0.734(7) 1 d D U P D 1
F10 F -0.0844(7) 0.2682(8) 0.2718(7) 0.085(3) Uani 0.734(7) 1 d D U P D 1
F11 F 0.0395(7) 0.1985(6) 0.3025(6) 0.078(2) Uani 0.734(7) 1 d D . P D 1
F12 F -0.0153(8) 0.2074(8) 0.1591(7) 0.090(3) Uani 0.734(7) 1 d D U P D 1
O17 O 0.1924(7) 0.3556(8) 0.2318(7) 0.073(3) Uani 0.734(7) 1 d D . P D 1
O18 O 0.0565(8) 0.4359(8) 0.2030(7) 0.069(3) Uani 0.734(7) 1 d D U P D 1
O19 O 0.1183(9) 0.4229(8) 0.3623(6) 0.078(3) Uani 0.734(7) 1 d D . P D 1
C36 C 0.0054(9) 0.2570(10) 0.2475(6) 0.062(3) Uani 0.734(7) 1 d D U P D 1
S4A S 0.0196(11) 0.3629(10) 0.2098(11) 0.111(6) Uani 0.266(7) 1 d D U P D 2
F10A F 0.114(2) 0.281(3) 0.334(3) 0.21(2) Uani 0.266(7) 1 d D . P D 2
F11A F -0.056(3) 0.207(3) 0.280(3) 0.154(12) Uani 0.266(7) 1 d D U P D 2
F12A F 0.001(4) 0.367(3) 0.362(3) 0.20(2) Uani 0.266(7) 1 d D . P D 2
O17A O -0.0755(16) 0.386(2) 0.179(2) 0.102(10) Uani 0.266(7) 1 d D . P D 2
O18A O 0.1140(19) 0.449(2) 0.228(3) 0.109(12) Uani 0.266(7) 1 d D U P D 2
O19A O 0.030(3) 0.277(3) 0.146(4) 0.168(16) Uani 0.266(7) 1 d D U P D 2
C36A C 0.022(2) 0.293(2) 0.306(2) 0.106(8) Uani 0.266(7) 1 d D U P D 2

loop_
_atom_site_aniso_label
_atom_site_aniso_U_11
_atom_site_aniso_U_22
_atom_site_aniso_U_33
_atom_site_aniso_U_23
_atom_site_aniso_U_13
_atom_site_aniso_U_12
Fe1 0.0428(6) 0.0439(6) 0.0361(6) 0.0008(4) 0.0126(4) 0.0220(5)
Fe2 0.0417(6) 0.0474(6) 0.0396(6) -0.0009(4) 0.0095(4) 0.0231(5)
S1 0.0443(12) 0.0545(14) 0.0523(13) 0.0072(10) 0.0069(9) 0.0141(10)
F1 0.056(4) 0.081(5) 0.076(6) 0.010(4) 0.016(4) 0.005(3)
F2 0.073(5) 0.111(6) 0.071(4) -0.010(4) 0.034(4) 0.004(4)
F3 0.068(5) 0.083(5) 0.128(6) 0.054(5) 0.027(4) 0.016(4)
O8 0.046(3) 0.050(4) 0.043(4) 0.006(3) 0.004(3) 0.017(3)
O9 0.075(6) 0.096(7) 0.044(4) -0.009(4) 0.006(4) -0.004(6)
O10 0.054(5) 0.073(5) 0.165(10) 0.038(6) 0.016(5) 0.024(4)
C33 0.044(4) 0.070(6) 0.060(5) 0.005(4) 0.018(4) 0.014(4)
S1A 0.053(11) 0.091(17) 0.127(18) -0.033(14) -0.016(12) 0.006(12)
F1A 0.059(19) 0.10(3) 0.03(2) -0.02(2) 0.002(19) 0.00(2)
F2A 0.07(3) 0.10(3) 0.13(3) -0.08(2) -0.02(2) 0.00(3)
F3A 0.07(3) 0.12(3) 0.20(4) 0.03(3) 0.01(3) 0.01(2)
O8A 0.020(12) 0.042(13) 0.028(14) 0.001(10) -0.008(10) 0.003(10)
O9A 0.07(2) 0.06(2) 0.09(2) -0.031(16) 0.002(18) 0.008(19)
O10A 0.07(3) 0.08(3) 0.14(3) 0.04(3) 0.02(3) 0.00(3)
C33A 0.040(19) 0.09(3) 0.12(3) -0.03(2) 0.01(2) 0.009(16)
O1 0.038(3) 0.053(3) 0.053(3) 0.001(2) 0.011(2) 0.015(2)
O2 0.046(3) 0.041(3) 0.053(3) -0.008(2) 0.008(2) 0.016(2)
O3 0.047(3) 0.056(3) 0.039(3) -0.008(2) 0.009(2) 0.020(2)
O4 0.048(3) 0.063(3) 0.049(3) 0.002(2) 0.004(2) 0.028(3)
O5 0.055(3) 0.102(5) 0.053(3) -0.021(3) 0.003(3) 0.043(4)
O6 0.068(4) 0.063(4) 0.073(4) -0.023(3) -0.011(3) 0.041(3)
O7 0.059(3) 0.054(3) 0.045(3) 0.007(2) 0.022(2) 0.029(3)
N1 0.044(3) 0.057(4) 0.049(4) -0.010(3) 0.001(3) 0.027(3)
N2 0.045(3) 0.059(4) 0.044(3) 0.000(3) 0.015(3) 0.025(3)
N3 0.049(4) 0.048(3) 0.050(4) -0.002(3) 0.002(3) 0.019(3)
N4 0.036(3) 0.041(3) 0.036(3) -0.003(2) 0.007(2) 0.014(2)
N5 0.045(3) 0.045(3) 0.044(3) 0.000(2) 0.009(3) 0.024(3)
N6 0.047(3) 0.050(3) 0.039(3) 0.002(3) 0.010(3) 0.025(3)
C1 0.044(4) 0.058(5) 0.048(4) -0.004(3) 0.009(3) 0.013(3)
C2 0.039(4) 0.039(4) 0.049(4) -0.010(3) 0.004(3) 0.008(3)
C3 0.045(4) 0.049(4) 0.061(5) -0.001(4) 0.009(4) 0.017(3)
C4 0.037(3) 0.040(3) 0.043(4) -0.007(3) 0.007(3) 0.019(3)
C5 0.053(4) 0.055(5) 0.047(4) -0.009(3) 0.003(3) 0.020(4)
C6 0.041(3) 0.056(4) 0.029(3) -0.002(3) 0.013(3) 0.020(3)
C7 0.051(4) 0.048(4) 0.041(4) 0.000(3) 0.014(3) 0.029(3)
C8 0.065(5) 0.068(5) 0.047(4) 0.006(4) 0.012(4) 0.038(4)
C9 0.078(6) 0.083(6) 0.058(5) 0.016(5) 0.017(5) 0.051(6)
C10 0.076(6) 0.086(7) 0.046(5) 0.010(4) 0.013(4) 0.042(5)
C11 0.056(4) 0.063(5) 0.038(4) 0.002(3) 0.014(3) 0.030(4)
C12 0.049(4) 0.050(4) 0.036(3) 0.002(3) 0.012(3) 0.018(3)
C13 0.057(5) 0.061(5) 0.041(4) 0.004(3) 0.015(3) 0.021(4)
C14 0.076(6) 0.067(5) 0.047(5) 0.014(4) 0.017(4) 0.032(5)
C15 0.081(6) 0.066(5) 0.049(5) 0.014(4) 0.013(4) 0.042(5)
C16 0.060(5) 0.058(5) 0.046(4) 0.004(3) 0.013(4) 0.032(4)
C17 0.047(4) 0.055(5) 0.060(5) -0.012(4) 0.002(4) 0.022(4)
C18 0.048(4) 0.074(6) 0.048(4) -0.018(4) -0.005(3) 0.032(4)
C19 0.058(5) 0.101(8) 0.048(5) -0.016(5) 0.000(4) 0.040(5)
C20 0.045(4) 0.074(5) 0.044(4) -0.019(4) 0.003(3) 0.032(4)
C21 0.061(5) 0.066(6) 0.067(6) -0.020(4) -0.012(4) 0.033(5)
C22 0.056(5) 0.045(4) 0.066(5) -0.019(4) -0.006(4) 0.031(4)
C23 0.046(4) 0.082(6) 0.057(5) -0.001(4) 0.017(4) 0.033(4)
C24 0.073(7) 0.099(8) 0.074(7) -0.003(6) 0.037(6) 0.033(6)
C25 0.088(8) 0.102(10) 0.094(9) 0.010(7) 0.051(7) 0.016(7)
C26 0.067(6) 0.078(7) 0.097(8) 0.016(6) 0.038(6) 0.015(5)
C27 0.054(5) 0.054(5) 0.067(5) 0.014(4) 0.025(4) 0.022(4)
C28 0.053(4) 0.046(4) 0.060(5) -0.005(3) -0.004(4) 0.021(4)
C29 0.070(6) 0.054(5) 0.086(7) 0.002(5) 0.009(5) 0.027(5)
C30 0.075(7) 0.056(6) 0.092(8) 0.015(5) 0.004(6) 0.010(5)
C31 0.066(6) 0.055(5) 0.083(7) 0.007(5) 0.022(5) 0.014(4)
C32 0.052(5) 0.057(5) 0.064(5) 0.002(4) 0.013(4) 0.018(4)
S2 0.044(2) 0.057(2) 0.048(3) 0.0072(18) 0.0035(16) 0.0181(16)
F4 0.069(7) 0.091(9) 0.113(12) 0.038(8) -0.035(7) 0.013(6)
F5 0.093(8) 0.144(12) 0.068(7) 0.042(8) 0.029(6) 0.074(9)
F6 0.121(10) 0.070(5) 0.085(7) -0.006(5) -0.008(6) 0.061(6)
O11 0.043(3) 0.058(4) 0.050(4) 0.001(3) -0.001(3) 0.018(3)
O12 0.065(6) 0.168(13) 0.056(6) 0.023(7) 0.010(5) 0.067(8)
O13 0.103(10) 0.048(6) 0.102(10) 0.005(5) -0.034(8) 0.013(6)
C34 0.055(7) 0.061(7) 0.057(7) 0.003(5) 0.004(5) 0.029(6)
S2A 0.044(5) 0.046(5) 0.057(6) 0.005(4) 0.002(4) 0.007(3)
F4A 0.051(10) 0.088(18) 0.062(13) 0.008(11) 0.011(9) 0.038(10)
F5A 0.071(14) 0.070(11) 0.12(2) 0.043(11) -0.006(13) 0.007(10)
F6A 0.10(2) 0.17(3) 0.061(14) 0.041(15) 0.031(13) 0.10(2)
O11A 0.043(3) 0.057(4) 0.051(4) 0.000(4) -0.001(3) 0.018(3)
O12A 0.057(11) 0.098(19) 0.083(17) 0.045(14) 0.027(12) 0.012(11)
O13A 0.10(2) 0.062(12) 0.062(13) -0.012(10) -0.007(12) 0.017(13)
C34A 0.043(11) 0.078(11) 0.057(13) 0.025(10) 0.016(9) 0.019(9)
S3 0.0654(13) 0.0657(13) 0.0467(11) 0.0043(9) 0.0090(9) 0.0335(10)
O14 0.077(4) 0.083(4) 0.052(3) 0.008(3) 0.018(3) 0.046(4)
O15 0.079(5) 0.089(5) 0.073(4) 0.026(4) 0.014(4) 0.048(4)
O16 0.120(7) 0.079(5) 0.064(4) 0.012(3) 0.024(4) 0.064(5)
F7 0.108(15) 0.099(13) 0.075(9) -0.001(8) 0.036(9) -0.004(10)
F8 0.060(6) 0.148(17) 0.084(9) 0.017(9) 0.014(6) 0.035(9)
F9 0.083(9) 0.101(9) 0.071(8) -0.022(7) 0.021(7) 0.011(7)
C35 0.071(9) 0.105(10) 0.056(8) -0.005(7) 0.018(7) 0.035(8)
F7A 0.050(12) 0.11(2) 0.057(11) -0.015(11) 0.020(10) 0.029(12)
F8A 0.077(13) 0.18(3) 0.083(14) -0.011(18) -0.011(11) 0.020(17)
F9A 0.10(2) 0.082(12) 0.10(2) -0.024(13) 0.056(18) -0.004(11)
C35A 0.071(14) 0.114(15) 0.052(12) -0.020(12) 0.016(9) 0.027(13)
S4 0.0625(18) 0.0537(17) 0.0654(19) 0.0077(13) 0.0222(15) 0.0199(13)
F10 0.060(5) 0.078(6) 0.122(7) 0.015(5) 0.033(5) 0.023(4)
F11 0.076(5) 0.065(5) 0.106(6) 0.028(4) 0.028(5) 0.029(4)
F12 0.086(6) 0.076(6) 0.095(6) -0.024(5) 0.001(5) 0.028(5)
O17 0.061(5) 0.082(6) 0.090(7) 0.025(5) 0.030(5) 0.031(5)
O18 0.069(6) 0.063(6) 0.087(7) 0.020(5) 0.030(6) 0.027(5)
O19 0.092(7) 0.074(6) 0.062(5) 0.000(4) 0.021(5) 0.017(5)
C36 0.069(7) 0.064(7) 0.064(6) 0.011(5) 0.023(6) 0.031(6)
S4A 0.094(9) 0.073(7) 0.135(11) 0.050(8) -0.032(8) -0.017(6)
F10A 0.109(18) 0.29(5) 0.35(6) 0.26(5) 0.11(2) 0.12(2)
F11A 0.16(2) 0.112(17) 0.20(3) 0.099(17) 0.02(2) 0.026(17)
F12A 0.25(5) 0.17(3) 0.23(3) 0.06(3) 0.18(4) 0.09(3)
O17A 0.082(17) 0.12(3) 0.09(2) 0.048(19) 0.005(15) 0.001(16)
O18A 0.084(17) 0.104(19) 0.11(2) 0.058(16) -0.012(19) -0.020(19)
O19A 0.17(4) 0.12(3) 0.17(2) -0.02(3) 0.03(3) 0.01(2)
C36A 0.089(16) 0.110(17) 0.14(2) 0.051(15) 0.035(16) 0.051(13)

loop_
_atom_type_symbol
_atom_type_description
_atom_type_scat_dispersion_real
_atom_type_scat_dispersion_imag
_atom_type_scat_source
C C 0.0181 0.0091 'International Tables Vol C Tables 4.2.6.8 and 6.1.1.4'
H H 0.0000 0.0000 'International Tables Vol C Tables 4.2.6.8 and 6.1.1.4'
F F 0.0727 0.0534 'International Tables Vol C Tables 4.2.6.8 and 6.1.1.4'
Fe Fe -1.1336 3.1974 'International Tables Vol C Tables 4.2.6.8 and 6.1.1.4'
N N 0.0311 0.0180 'International Tables Vol C Tables 4.2.6.8 and 6.1.1.4'
O O 0.0492 0.0322 'International Tables Vol C Tables 4.2.6.8 and 6.1.1.4'
S S 0.3331 0.5567 'International Tables Vol C Tables 4.2.6.8 and 6.1.1.4'

loop_
_geom_angle_atom_site_label_1
_geom_angle_atom_site_label_2
_geom_angle_atom_site_label_3
_geom_angle
_geom_angle_site_symmetry_1
_geom_angle_site_symmetry_3
_geom_angle_publ_flag
O8 Fe1 N4 85.2(3) . . ?
O8 Fe1 N5 88.8(3) . . ?
O8 Fe1 N6 80.4(3) . . ?
O8A Fe1 N4 83.6(15) . . ?
O8A Fe1 N6 91.4(15) . . ?
O1 Fe1 O8 160.9(3) . . ?
O1 Fe1 O8A 159.2(14) . . ?
O1 Fe1 N4 76.5(2) . . ?
O1 Fe1 N5 92.6(2) . . ?
O1 Fe1 N6 89.6(2) . . ?
O7 Fe1 O8 98.9(3) . . ?
O7 Fe1 O8A 100.3(16) . . ?
O7 Fe1 O1 99.5(2) . . ?
O7 Fe1 N4 175.9(2) . . ?
O7 Fe1 N5 101.8(2) . . ?
O7 Fe1 N6 105.3(2) . . ?
N5 Fe1 O8A 77.0(13) . . ?
N5 Fe1 N4 77.7(2) . . ?
N5 Fe1 N6 152.0(2) . . ?
N6 Fe1 N4 75.7(2) . . ?
O4 Fe2 N1 76.3(2) . . ?
O4 Fe2 N2 94.4(3) . . ?
O4 Fe2 N3 90.4(3) . . ?
O4 Fe2 O11 164.3(4) . . ?
O7 Fe2 O4 98.1(2) . . ?
O7 Fe2 N1 174.4(3) . . ?
O7 Fe2 N2 101.9(3) . . ?
O7 Fe2 N3 104.8(3) . . ?
O7 Fe2 O11 97.2(5) . . ?
O7 Fe2 O11A 101.5(10) . . ?
N2 Fe2 N1 78.6(3) . . ?
N2 Fe2 N3 151.9(3) . . ?
N3 Fe2 N1 75.7(3) . . ?
O11 Fe2 N1 88.5(5) . . ?
O11 Fe2 N2 86.4(4) . . ?
O11 Fe2 N3 81.9(4) . . ?
O11A Fe2 O4 159.9(9) . . ?
O11A Fe2 N1 84.2(10) . . ?
O11A Fe2 N2 86.5(8) . . ?
O11A Fe2 N3 79.9(7) . . ?
O8 S1 C33 97.5(4) . . ?
O9 S1 O8 113.7(5) . . ?
O9 S1 O10 118.5(7) . . ?
O9 S1 C33 106.9(5) . . ?
O10 S1 O8 113.5(5) . . ?
O10 S1 C33 103.5(5) . . ?
S1 O8 Fe1 143.1(5) . . ?
F1 C33 S1 112.7(7) . . ?
F1 C33 F2 107.4(8) . . ?
F1 C33 F3 107.7(8) . . ?
F2 C33 S1 111.5(7) . . ?
F2 C33 F3 105.7(8) . . ?
F3 C33 S1 111.5(6) . . ?
O8A S1A C33A 104(2) . . ?
O9A S1A O8A 113.1(18) . . ?
O9A S1A O10A 119(2) . . ?
O9A S1A C33A 107(5) . . ?
O10A S1A O8A 113.0(18) . . ?
O10A S1A C33A 97(5) . . ?
S1A O8A Fe1 146(3) . . ?
F1A C33A S1A 103(4) . . ?
F1A C33A F3A 107.5(19) . . ?
F2A C33A S1A 117(5) . . ?
F2A C33A F1A 106.9(19) . . ?
F2A C33A F3A 107.0(19) . . ?
F3A C33A S1A 114(5) . . ?
Fe1 O1 H1 130.0 . . ?
C1 O1 Fe1 116.6(4) . . ?
C1 O1 H1 107.5 . . ?
C4 O2 C3 103.0(5) . . ?
C6 O3 C5 105.3(5) . . ?
Fe2 O4 H4 131.8 . . ?
C17 O4 Fe2 117.1(5) . . ?
C17 O4 H4 109.0 . . ?
C20 O5 C19 104.3(6) . . ?
C22 O6 C21 106.5(6) . . ?
Fe2 O7 Fe1 167.5(3) . . ?
C18 N1 Fe2 113.5(4) . . ?
C20 N1 Fe2 112.2(5) . . ?
C20 N1 C18 103.7(6) . . ?
C22 N1 Fe2 109.7(5) . . ?
C22 N1 C18 104.0(7) . . ?
C22 N1 C20 113.5(6) . . ?
C23 N2 Fe2 118.0(6) . . ?
C23 N2 C27 119.6(7) . . ?
C27 N2 Fe2 122.4(5) . . ?
C28 N3 Fe2 115.6(6) . . ?
C28 N3 C32 119.7(8) . . ?
C32 N3 Fe2 123.3(6) . . ?
C2 N4 Fe1 113.7(4) . . ?
C4 N4 Fe1 111.0(4) . . ?
C4 N4 C2 105.8(5) . . ?
C6 N4 Fe1 109.1(4) . . ?
C6 N4 C2 104.0(5) . . ?
C6 N4 C4 113.2(5) . . ?
C7 N5 Fe1 118.3(5) . . ?
C7 N5 C11 118.9(6) . . ?
C11 N5 Fe1 122.7(5) . . ?
C12 N6 Fe1 117.0(5) . . ?
C12 N6 C16 119.0(7) . . ?
C16 N6 Fe1 123.4(5) . . ?
O1 C1 H1A 109.5 . . ?
O1 C1 H1B 109.5 . . ?
O1 C1 C2 110.8(6) . . ?
H1A C1 H1B 108.1 . . ?
C2 C1 H1A 109.5 . . ?
C2 C1 H1B 109.5 . . ?
N4 C2 C1 110.5(6) . . ?
N4 C2 C3 102.0(6) . . ?
N4 C2 C5 104.1(6) . . ?
C1 C2 C5 112.8(7) . . ?
C3 C2 C1 114.2(7) . . ?
C3 C2 C5 112.2(6) . . ?
O2 C3 C2 103.6(6) . . ?
O2 C3 H3A 111.0 . . ?
O2 C3 H3B 111.0 . . ?
C2 C3 H3A 111.0 . . ?
C2 C3 H3B 111.0 . . ?
H3A C3 H3B 109.0 . . ?
O2 C4 N4 106.6(5) . . ?
O2 C4 H4A 109.4 . . ?
O2 C4 C7 110.8(6) . . ?
N4 C4 H4A 109.4 . . ?
N4 C4 C7 111.3(5) . . ?
C7 C4 H4A 109.4 . . ?
O3 C5 C2 106.0(6) . . ?
O3 C5 H5A 110.5 . . ?
O3 C5 H5B 110.5 . . ?
C2 C5 H5A 110.5 . . ?
C2 C5 H5B 110.5 . . ?
H5A C5 H5B 108.7 . . ?
O3 C6 N4 106.5(6) . . ?
O3 C6 H6 110.1 . . ?
O3 C6 C12 110.9(6) . . ?
N4 C6 H6 110.1 . . ?
N4 C6 C12 109.1(5) . . ?
C12 C6 H6 110.1 . . ?
N5 C7 C4 118.4(6) . . ?
N5 C7 C8 121.0(7) . . ?
C8 C7 C4 120.6(6) . . ?
C7 C8 H8 120.1 . . ?
C7 C8 C9 119.9(7) . . ?
C9 C8 H8 120.1 . . ?
C8 C9 H9 120.8 . . ?
C8 C9 C10 118.4(8) . . ?
C10 C9 H9 120.8 . . ?
C9 C10 H10 120.3 . . ?
C11 C10 C9 119.4(8) . . ?
C11 C10 H10 120.3 . . ?
N5 C11 C10 122.3(7) . . ?
N5 C11 H11 118.8 . . ?
C10 C11 H11 118.8 . . ?
N6 C12 C6 117.3(6) . . ?
N6 C12 C13 122.2(7) . . ?
C13 C12 C6 120.5(6) . . ?
C12 C13 H13 120.4 . . ?
C14 C13 C12 119.2(7) . . ?
C14 C13 H13 120.4 . . ?
C13 C14 H14 120.4 . . ?
C13 C14 C15 119.2(8) . . ?
C15 C14 H14 120.4 . . ?
C14 C15 H15 120.4 . . ?
C16 C15 C14 119.2(8) . . ?
C16 C15 H15 120.4 . . ?
N6 C16 C15 121.3(7) . . ?
N6 C16 H16 119.3 . . ?
C15 C16 H16 119.3 . . ?
O4 C17 H17A 109.6 . . ?
O4 C17 H17B 109.6 . . ?
O4 C17 C18 110.1(7) . . ?
H17A C17 H17B 108.1 . . ?
C18 C17 H17A 109.6 . . ?
C18 C17 H17B 109.6 . . ?
N1 C18 C17 110.2(6) . . ?
N1 C18 C19 102.6(7) . . ?
N1 C18 C21 105.0(7) . . ?
C17 C18 C19 111.2(8) . . ?
C17 C18 C21 113.5(8) . . ?
C19 C18 C21 113.5(7) . . ?
O5 C19 C18 101.3(8) . . ?
O5 C19 H19A 111.5 . . ?
O5 C19 H19B 111.5 . . ?
C18 C19 H19A 111.5 . . ?
C18 C19 H19B 111.5 . . ?
H19A C19 H19B 109.3 . . ?
O5 C20 N1 107.5(7) . . ?
O5 C20 H20 109.3 . . ?
O5 C20 C23 111.2(8) . . ?
N1 C20 H20 109.3 . . ?
N1 C20 C23 110.2(6) . . ?
C23 C20 H20 109.3 . . ?
O6 C21 C18 105.3(7) . . ?
O6 C22 N1 106.1(7) . . ?
O6 C22 H22 109.5 . . ?
O6 C22 C28 112.5(8) . . ?
N1 C22 H22 109.5 . . ?
N1 C22 C28 109.6(6) . . ?
C28 C22 H22 109.5 . . ?
N2 C23 C20 119.0(8) . . ?
N2 C23 C24 121.5(9) . . ?
C24 C23 C20 119.4(7) . . ?
C23 C24 C25 119.1(9) . . ?
C26 C25 C24 118.9(10) . . ?
C25 C26 H26 120.5 . . ?
C27 C26 C25 118.9(11) . . ?
C27 C26 H26 120.5 . . ?
N2 C27 C26 121.9(8) . . ?
N2 C27 H27 119.0 . . ?
C26 C27 H27 119.0 . . ?
N3 C28 C22 118.3(8) . . ?
N3 C28 C29 120.4(9) . . ?
C29 C28 C22 121.2(8) . . ?
C28 C29 H29 120.7 . . ?
C30 C29 C28 118.7(9) . . ?
C30 C29 H29 120.7 . . ?
C29 C30 H30 119.5 . . ?
C31 C30 C29 121.1(10) . . ?
C31 C30 H30 119.5 . . ?
C30 C31 H31 121.1 . . ?
C30 C31 C32 117.8(10) . . ?
C32 C31 H31 121.1 . . ?
N3 C32 C31 122.3(8) . . ?
N3 C32 H32 118.8 . . ?
C31 C32 H32 118.8 . . ?
O11 S2 C34 99.8(6) . . ?
O12 S2 O11 113.7(8) . . ?
O12 S2 O13 117.4(10) . . ?
O12 S2 C34 103.7(7) . . ?
O13 S2 O11 112.8(8) . . ?
O13 S2 C34 107.0(7) . . ?
S2 O11 Fe2 142.2(9) . . ?
F4 C34 S2 112.6(13) . . ?
F4 C34 F5 107.7(11) . . ?
F5 C34 S2 116.7(10) . . ?
F6 C34 S2 105.5(9) . . ?
F6 C34 F4 106.6(10) . . ?
F6 C34 F5 107.1(11) . . ?
O11A S2A C34A 100.8(12) . . ?
O12A S2A O11A 113.7(14) . . ?
O12A S2A O13A 115.0(16) . . ?
O12A S2A C34A 108.9(15) . . ?
O13A S2A O11A 113.3(14) . . ?
O13A S2A C34A 103.4(15) . . ?
S2A O11A Fe2 142.2(16) . . ?
F4A C34A S2A 119(3) . . ?
F4A C34A F5A 109.9(15) . . ?
F4A C34A F6A 109.4(15) . . ?
F5A C34A S2A 117.9(18) . . ?
F5A C34A F6A 109.5(16) . . ?
F6A C34A S2A 89(2) . . ?
O14 S3 C35 102.7(6) . . ?
O14 S3 C35A 105.3(9) . . ?
O15 S3 O14 114.8(4) . . ?
O15 S3 O16 115.4(5) . . ?
O15 S3 C35 106.9(7) . . ?
O15 S3 C35A 95.9(14) . . ?
O16 S3 O14 114.2(4) . . ?
O16 S3 C35 100.5(7) . . ?
O16 S3 C35A 108.9(11) . . ?
F7 C35 S3 112.5(16) . . ?
F7 C35 F8 107.5(13) . . ?
F8 C35 S3 109.6(12) . . ?
F9 C35 S3 111.8(12) . . ?
F9 C35 F7 107.9(12) . . ?
F9 C35 F8 107.4(12) . . ?
F7A C35A S3 112(2) . . ?
F7A C35A F8A 105.1(15) . . ?
F8A C35A S3 115(2) . . ?
F9A C35A S3 112.4(18) . . ?
F9A C35A F7A 106.9(15) . . ?
F9A C35A F8A 104.6(16) . . ?
O17 S4 O18 113.5(6) . . ?
O17 S4 O19 117.7(7) . . ?
O17 S4 C36 103.3(5) . . ?
O18 S4 C36 102.2(6) . . ?
O19 S4 O18 113.2(6) . . ?
O19 S4 C36 104.7(5) . . ?
F10 C36 S4 110.9(8) . . ?
F11 C36 S4 108.8(8) . . ?
F11 C36 F10 108.2(9) . . ?
F12 C36 S4 112.3(8) . . ?
F12 C36 F10 108.6(10) . . ?
F12 C36 F11 107.9(9) . . ?
O17A S4A O18A 114.9(14) . . ?
O17A S4A O19A 111.4(15) . . ?
O17A S4A C36A 117.8(17) . . ?
O18A S4A O19A 111.2(15) . . ?
O18A S4A C36A 108.5(19) . . ?
O19A S4A C36A 91(3) . . ?
F10A C36A S4A 114(2) . . ?
F10A C36A F11A 114.4(16) . . ?
F10A C36A F12A 113.8(18) . . ?
F11A C36A S4A 107(2) . . ?
F11A C36A F12A 115.0(17) . . ?
F12A C36A S4A 91(3) . . ?

loop_
_geom_bond_atom_site_label_1
_geom_bond_atom_site_label_2
_geom_bond_distance
_geom_bond_site_symmetry_2
_geom_bond_publ_flag
Fe1 O8 2.084(6) . ?
Fe1 O8A 2.089(14) . ?
Fe1 O1 2.079(5) . ?
Fe1 O7 1.791(5) . ?
Fe1 N4 2.233(5) . ?
Fe1 N5 2.089(6) . ?
Fe1 N6 2.114(6) . ?
Fe2 O4 2.074(6) . ?
Fe2 O7 1.779(5) . ?
Fe2 N1 2.210(6) . ?
Fe2 N2 2.100(7) . ?
Fe2 N3 2.135(7) . ?
Fe2 O11 2.074(7) . ?
Fe2 O11A 2.072(12) . ?
S1 O8 1.473(7) . ?
S1 O9 1.396(7) . ?
S1 O10 1.403(8) . ?
S1 C33 1.824(10) . ?
F1 C33 1.315(9) . ?
F2 C33 1.317(8) . ?
F3 C33 1.319(9) . ?
S1A O8A 1.479(15) . ?
S1A O9A 1.396(13) . ?
S1A O10A 1.397(13) . ?
S1A C33A 1.819(17) . ?
F1A C33A 1.316(13) . ?
F2A C33A 1.314(12) . ?
F3A C33A 1.316(13) . ?
O1 H1 0.8593 . ?
O1 C1 1.439(9) . ?
O2 C3 1.448(9) . ?
O2 C4 1.416(8) . ?
O3 C5 1.433(10) . ?
O3 C6 1.410(8) . ?
O4 H4 0.8550 . ?
O4 C17 1.415(10) . ?
O5 C19 1.443(11) . ?
O5 C20 1.386(9) . ?
O6 C21 1.449(11) . ?
O6 C22 1.425(9) . ?
N1 C18 1.512(10) . ?
N1 C20 1.508(11) . ?
N1 C22 1.489(12) . ?
N2 C23 1.337(9) . ?
N2 C27 1.344(11) . ?
N3 C28 1.339(10) . ?
N3 C32 1.342(11) . ?
N4 C2 1.502(9) . ?
N4 C4 1.489(9) . ?
N4 C6 1.477(9) . ?
N5 C7 1.347(8) . ?
N5 C11 1.351(10) . ?
N6 C12 1.339(9) . ?
N6 C16 1.355(10) . ?
C1 H1A 0.9700 . ?
C1 H1B 0.9700 . ?
C1 C2 1.533(10) . ?
C2 C3 1.525(12) . ?
C2 C5 1.537(12) . ?
C3 H3A 0.9700 . ?
C3 H3B 0.9700 . ?
C4 H4A 0.9800 . ?
C4 C7 1.507(10) . ?
C5 H5A 0.9700 . ?
C5 H5B 0.9700 . ?
C6 H6 0.9800 . ?
C6 C12 1.531(10) . ?
C7 C8 1.374(11) . ?
C8 H8 0.9300 . ?
C8 C9 1.382(13) . ?
C9 H9 0.9300 . ?
C9 C10 1.386(12) . ?
C10 H10 0.9300 . ?
C10 C11 1.355(13) . ?
C11 H11 0.9300 . ?
C12 C13 1.371(11) . ?
C13 H13 0.9300 . ?
C13 C14 1.367(12) . ?
C14 H14 0.9300 . ?
C14 C15 1.392(12) . ?
C15 H15 0.9300 . ?
C15 C16 1.367(12) . ?
C16 H16 0.9300 . ?
C17 H17A 0.9700 . ?
C17 H17B 0.9700 . ?
C17 C18 1.529(10) . ?
C18 C19 1.543(15) . ?
C18 C21 1.547(14) . ?
C19 H19A 0.9700 . ?
C19 H19B 0.9700 . ?
C20 H20 0.9800 . ?
C20 C23 1.539(14) . ?
C22 H22 0.9800 . ?
C22 C28 1.503(13) . ?
C23 C24 1.384(14) . ?
C24 C25 1.394(18) . ?
C25 C26 1.382(16) . ?
C26 H26 0.9300 . ?
C26 C27 1.382(13) . ?
C27 H27 0.9300 . ?
C28 C29 1.414(15) . ?
C29 H29 0.9300 . ?
C29 C30 1.366(17) . ?
C30 H30 0.9300 . ?
C30 C31 1.366(15) . ?
C31 H31 0.9300 . ?
C31 C32 1.391(14) . ?
C32 H32 0.9300 . ?
S2 O11 1.470(9) . ?
S2 O12 1.400(9) . ?
S2 O13 1.401(9) . ?
S2 C34 1.808(11) . ?
F4 C34 1.321(9) . ?
F5 C34 1.325(10) . ?
F6 C34 1.317(9) . ?
S2A O11A 1.467(12) . ?
S2A O12A 1.401(11) . ?
S2A O13A 1.402(12) . ?
S2A C34A 1.796(14) . ?
F4A C34A 1.310(11) . ?
F5A C34A 1.311(11) . ?
F6A C34A 1.314(11) . ?
S3 O14 1.439(7) . ?
S3 O15 1.418(7) . ?
S3 O16 1.425(7) . ?
S3 C35 1.802(16) . ?
S3 C35A 1.813(18) . ?
F7 C35 1.320(11) . ?
F8 C35 1.322(11) . ?
F9 C35 1.318(11) . ?
F7A C35A 1.329(12) . ?
F8A C35A 1.330(12) . ?
F9A C35A 1.327(12) . ?
S4 O17 1.420(8) . ?
S4 O18 1.445(8) . ?
S4 O19 1.422(8) . ?
S4 C36 1.811(14) . ?
F10 C36 1.338(10) . ?
F11 C36 1.329(10) . ?
F12 C36 1.319(10) . ?
S4A O17A 1.429(11) . ?
S4A O18A 1.435(11) . ?
S4A O19A 1.446(12) . ?
S4A C36A 1.792(19) . ?
F10A C36A 1.306(12) . ?
F11A C36A 1.310(12) . ?
F12A C36A 1.314(12) . ?

loop_
_geom_hbond_atom_site_label_D
_geom_hbond_atom_site_label_H
_geom_hbond_atom_site_label_A
_geom_hbond_distance_DH
_geom_hbond_distance_HA
_geom_hbond_distance_DA
_geom_hbond_angle_DHA
_geom_hbond_site_symmetry_A
_geom_hbond_publ_flag
O1 H1 O18 0.86 1.72 2.568(12) 170.6 . yes
O1 H1 O18A 0.86 1.75 2.50(3) 145.1 . yes
O4 H4 O14 0.85 1.75 2.602(8) 177.9 . yes

loop_
_geom_torsion_atom_site_label_1
_geom_torsion_atom_site_label_2
_geom_torsion_atom_site_label_3
_geom_torsion_atom_site_label_4
_geom_torsion
_geom_torsion_site_symmetry_1
_geom_torsion_site_symmetry_2
_geom_torsion_site_symmetry_3
_geom_torsion_site_symmetry_4
_geom_torsion_publ_flag
Fe1 O1 C1 C2 40.3(8) . . . . ?
Fe1 N4 C2 C1 10.2(8) . . . . ?
Fe1 N4 C2 C3 -111.6(5) . . . . ?
Fe1 N4 C2 C5 131.6(5) . . . . ?
Fe1 N4 C4 O2 140.1(4) . . . . ?
Fe1 N4 C4 C7 19.1(7) . . . . ?
Fe1 N4 C6 O3 -153.8(4) . . . . ?
Fe1 N4 C6 C12 -34.1(6) . . . . ?
Fe1 N5 C7 C4 -1.3(9) . . . . ?
Fe1 N5 C7 C8 178.1(7) . . . . ?
Fe1 N5 C11 C10 -178.8(8) . . . . ?
Fe1 N6 C12 C6 8.3(9) . . . . ?
Fe1 N6 C12 C13 -170.1(6) . . . . ?
Fe1 N6 C16 C15 169.6(7) . . . . ?
Fe2 O4 C17 C18 41.4(9) . . . . ?
Fe2 N1 C18 C17 10.7(10) . . . . ?
Fe2 N1 C18 C19 -107.7(6) . . . . ?
Fe2 N1 C18 C21 133.3(6) . . . . ?
Fe2 N1 C20 O5 136.4(6) . . . . ?
Fe2 N1 C20 C23 15.0(8) . . . . ?
Fe2 N1 C22 O6 -153.4(5) . . . . ?
Fe2 N1 C22 C28 -31.7(8) . . . . ?
Fe2 N2 C23 C20 -0.4(10) . . . . ?
Fe2 N2 C23 C24 177.6(8) . . . . ?
Fe2 N2 C27 C26 -175.6(9) . . . . ?
Fe2 N3 C28 C22 12.0(10) . . . . ?
Fe2 N3 C28 C29 -164.1(7) . . . . ?
Fe2 N3 C32 C31 161.8(8) . . . . ?
O8 Fe1 O7 Fe2 64.5(18) . . . . ?
O8 S1 C33 F1 170.8(7) . . . . ?
O8 S1 C33 F2 -68.3(7) . . . . ?
O8 S1 C33 F3 49.6(7) . . . . ?
O9 S1 O8 Fe1 -75.2(10) . . . . ?
O9 S1 C33 F1 53.2(9) . . . . ?
O9 S1 C33 F2 174.0(8) . . . . ?
O9 S1 C33 F3 -68.1(9) . . . . ?
O10 S1 O8 Fe1 64.2(10) . . . . ?
O10 S1 C33 F1 -72.7(8) . . . . ?
O10 S1 C33 F2 48.2(8) . . . . ?
O10 S1 C33 F3 166.0(8) . . . . ?
C33 S1 O8 Fe1 172.6(8) . . . . ?
O8A Fe1 O7 Fe2 76(2) . . . . ?
O8A S1A C33A F1A -175(4) . . . . ?
O8A S1A C33A F2A 67(4) . . . . ?
O8A S1A C33A F3A -59(4) . . . . ?
O9A S1A O8A Fe1 82(8) . . . . ?
O9A S1A C33A F1A -55(4) . . . . ?
O9A S1A C33A F2A -173(4) . . . . ?
O9A S1A C33A F3A 61(4) . . . . ?
O10A S1A O8A Fe1 -57(8) . . . . ?
O10A S1A C33A F1A 69(4) . . . . ?
O10A S1A C33A F2A -49(4) . . . . ?
O10A S1A C33A F3A -175(4) . . . . ?
C33A S1A O8A Fe1 -162(6) . . . . ?
O1 Fe1 O7 Fe2 -110.0(17) . . . . ?
O1 C1 C2 N4 -30.8(9) . . . . ?
O1 C1 C2 C3 83.5(8) . . . . ?
O1 C1 C2 C5 -146.9(7) . . . . ?
O2 C4 C7 N5 -131.1(7) . . . . ?
O2 C4 C7 C8 49.5(10) . . . . ?
O3 C6 C12 N6 135.6(7) . . . . ?
O3 C6 C12 C13 -46.0(10) . . . . ?
O4 Fe2 O7 Fe1 -118.5(17) . . . . ?
O4 C17 C18 N1 -31.7(11) . . . . ?
O4 C17 C18 C19 81.3(9) . . . . ?
O4 C17 C18 C21 -149.2(8) . . . . ?
O5 C20 C23 N2 -129.3(8) . . . . ?
O5 C20 C23 C24 52.7(11) . . . . ?
O6 C22 C28 N3 132.0(8) . . . . ?
O6 C22 C28 C29 -51.9(11) . . . . ?
N1 C18 C19 O5 -36.1(8) . . . . ?
N1 C18 C21 O6 7.4(10) . . . . ?
N1 C20 C23 N2 -10.1(11) . . . . ?
N1 C20 C23 C24 171.9(9) . . . . ?
N1 C22 C28 N3 14.2(10) . . . . ?
N1 C22 C28 C29 -169.8(8) . . . . ?
N2 Fe2 O7 Fe1 145.2(17) . . . . ?
N2 C23 C24 C25 -1.8(18) . . . . ?
N3 Fe2 O7 Fe1 -26.0(18) . . . . ?
N3 C28 C29 C30 0.1(15) . . . . ?
N4 C2 C3 O2 -33.2(7) . . . . ?
N4 C2 C5 O3 9.5(8) . . . . ?
N4 C4 C7 N5 -12.6(10) . . . . ?
N4 C4 C7 C8 167.9(8) . . . . ?
N4 C6 C12 N6 18.6(9) . . . . ?
N4 C6 C12 C13 -163.0(7) . . . . ?
N5 Fe1 O7 Fe2 155.2(17) . . . . ?
N5 C7 C8 C9 0.2(14) . . . . ?
N6 Fe1 O7 Fe2 -17.9(18) . . . . ?
N6 C12 C13 C14 -0.9(14) . . . . ?
C1 C2 C3 O2 -152.3(6) . . . . ?
C1 C2 C5 O3 129.3(7) . . . . ?
C2 N4 C4 O2 16.4(7) . . . . ?
C2 N4 C4 C7 -104.6(7) . . . . ?
C2 N4 C6 O3 -32.3(7) . . . . ?
C2 N4 C6 C12 87.5(6) . . . . ?
C3 O2 C4 N4 -37.8(7) . . . . ?
C3 O2 C4 C7 83.4(7) . . . . ?
C3 C2 C5 O3 -100.0(7) . . . . ?
C4 O2 C3 C2 44.3(7) . . . . ?
C4 N4 C2 C1 132.2(7) . . . . ?
C4 N4 C2 C3 10.4(7) . . . . ?
C4 N4 C2 C5 -106.4(6) . . . . ?
C4 N4 C6 O3 82.0(7) . . . . ?
C4 N4 C6 C12 -158.2(6) . . . . ?
C4 C7 C8 C9 179.6(9) . . . . ?
C5 O3 C6 N4 39.2(7) . . . . ?
C5 O3 C6 C12 -79.4(7) . . . . ?
C5 C2 C3 O2 77.7(8) . . . . ?
C6 O3 C5 C2 -29.8(8) . . . . ?
C6 N4 C2 C1 -108.3(7) . . . . ?
C6 N4 C2 C3 129.9(6) . . . . ?
C6 N4 C2 C5 13.1(7) . . . . ?
C6 N4 C4 O2 -96.8(6) . . . . ?
C6 N4 C4 C7 142.2(6) . . . . ?
C6 C12 C13 C14 -179.2(8) . . . . ?
C7 N5 C11 C10 -2.9(13) . . . . ?
C7 C8 C9 C10 -1.5(16) . . . . ?
C8 C9 C10 C11 0.7(17) . . . . ?
C9 C10 C11 N5 1.5(16) . . . . ?
C11 N5 C7 C4 -177.4(7) . . . . ?
C11 N5 C7 C8 2.0(12) . . . . ?
C12 N6 C16 C15 -0.8(13) . . . . ?
C12 C13 C14 C15 0.6(15) . . . . ?
C13 C14 C15 C16 -0.4(16) . . . . ?
C14 C15 C16 N6 0.5(15) . . . . ?
C16 N6 C12 C6 179.3(7) . . . . ?
C16 N6 C12 C13 1.0(12) . . . . ?
C17 C18 C19 O5 -153.9(7) . . . . ?
C17 C18 C21 O6 127.9(8) . . . . ?
C18 N1 C20 O5 13.6(8) . . . . ?
C18 N1 C20 C23 -107.8(7) . . . . ?
C18 N1 C22 O6 -31.7(8) . . . . ?
C18 N1 C22 C28 90.0(7) . . . . ?
C19 O5 C20 N1 -38.0(10) . . . . ?
C19 O5 C20 C23 82.8(9) . . . . ?
C19 C18 C21 O6 -103.9(9) . . . . ?
C20 O5 C19 C18 46.0(10) . . . . ?
C20 N1 C18 C17 132.7(8) . . . . ?
C20 N1 C18 C19 14.2(8) . . . . ?
C20 N1 C18 C21 -104.7(8) . . . . ?
C20 N1 C22 O6 80.2(8) . . . . ?
C20 N1 C22 C28 -158.1(6) . . . . ?
C20 C23 C24 C25 176.1(11) . . . . ?
C21 O6 C22 N1 37.6(10) . . . . ?
C21 O6 C22 C28 -82.3(10) . . . . ?
C21 C18 C19 O5 76.7(9) . . . . ?
C22 O6 C21 C18 -27.5(10) . . . . ?
C22 N1 C18 C17 -108.4(8) . . . . ?
C22 N1 C18 C19 133.1(7) . . . . ?
C22 N1 C18 C21 14.2(8) . . . . ?
C22 N1 C20 O5 -98.6(8) . . . . ?
C22 N1 C20 C23 140.0(7) . . . . ?
C22 C28 C29 C30 -176.0(9) . . . . ?
C23 N2 C27 C26 1.7(15) . . . . ?
C23 C24 C25 C26 2(2) . . . . ?
C24 C25 C26 C27 0(2) . . . . ?
C25 C26 C27 N2 -1.8(19) . . . . ?
C27 N2 C23 C20 -177.8(8) . . . . ?
C27 N2 C23 C24 0.2(14) . . . . ?
C28 N3 C32 C31 -3.9(14) . . . . ?
C28 C29 C30 C31 -1.7(17) . . . . ?
C29 C30 C31 C32 0.6(17) . . . . ?
C30 C31 C32 N3 2.2(16) . . . . ?
C32 N3 C28 C22 178.8(8) . . . . ?
C32 N3 C28 C29 2.7(13) . . . . ?
O11 Fe2 O7 Fe1 57.4(18) . . . . ?
O11 S2 C34 F4 165.3(13) . . . . ?
O11 S2 C34 F5 39.9(15) . . . . ?
O11 S2 C34 F6 -78.8(13) . . . . ?
O12 S2 O11 Fe2 53.9(17) . . . . ?
O12 S2 C34 F4 -77.2(12) . . . . ?
O12 S2 C34 F5 157.5(13) . . . . ?
O12 S2 C34 F6 38.7(12) . . . . ?
O13 S2 O11 Fe2 -83.1(18) . . . . ?
O13 S2 C34 F4 47.6(13) . . . . ?
O13 S2 C34 F5 -77.7(14) . . . . ?
O13 S2 C34 F6 163.5(12) . . . . ?
C34 S2 O11 Fe2 163.7(14) . . . . ?
O11A Fe2 O7 Fe1 56.4(19) . . . . ?
O11A S2A C34A F4A -149(2) . . . . ?
O11A S2A C34A F5A -13(3) . . . . ?
O11A S2A C34A F6A 99(2) . . . . ?
O12A S2A O11A Fe2 73(4) . . . . ?
O12A S2A C34A F4A -29(2) . . . . ?
O12A S2A C34A F5A 107(2) . . . . ?
O12A S2A C34A F6A -141(2) . . . . ?
O13A S2A O11A Fe2 -60(4) . . . . ?
O13A S2A C34A F4A 93(2) . . . . ?
O13A S2A C34A F5A -130(2) . . . . ?
O13A S2A C34A F6A -18(2) . . . . ?
C34A S2A O11A Fe2 -170(3) . . . . ?
O14 S3 C35 F7 171.1(12) . . . . ?
O14 S3 C35 F8 -69.4(11) . . . . ?
O14 S3 C35 F9 49.5(13) . . . . ?
O14 S3 C35A F7A -174(2) . . . . ?
O14 S3 C35A F8A -54(2) . . . . ?
O14 S3 C35A F9A 66(2) . . . . ?
O15 S3 C35 F7 49.9(14) . . . . ?
O15 S3 C35 F8 169.4(11) . . . . ?
O15 S3 C35 F9 -71.7(14) . . . . ?
O15 S3 C35A F7A 69(2) . . . . ?
O15 S3 C35A F8A -171(2) . . . . ?
O15 S3 C35A F9A -52(2) . . . . ?
O16 S3 C35 F7 -70.9(13) . . . . ?
O16 S3 C35 F8 48.6(12) . . . . ?
O16 S3 C35 F9 167.5(13) . . . . ?
O16 S3 C35A F7A -51(2) . . . . ?
O16 S3 C35A F8A 69(2) . . . . ?
O16 S3 C35A F9A -171(2) . . . . ?
O17 S4 C36 F10 -177.6(8) . . . . ?
O17 S4 C36 F11 63.5(8) . . . . ?
O17 S4 C36 F12 -55.9(8) . . . . ?
O18 S4 C36 F10 -59.5(8) . . . . ?
O18 S4 C36 F11 -178.5(7) . . . . ?
O18 S4 C36 F12 62.1(8) . . . . ?
O19 S4 C36 F10 58.7(9) . . . . ?
O19 S4 C36 F11 -60.3(8) . . . . ?
O19 S4 C36 F12 -179.6(8) . . . . ?
O17A S4A C36A F10A -176(3) . . . . ?
O17A S4A C36A F11A 57(3) . . . . ?
O17A S4A C36A F12A -59(3) . . . . ?
O18A S4A C36A F10A -43(3) . . . . ?
O18A S4A C36A F11A -170(3) . . . . ?
O18A S4A C36A F12A 74(3) . . . . ?
O19A S4A C36A F10A 70(3) . . . . ?
O19A S4A C36A F11A -57(2) . . . . ?
O19A S4A C36A F12A -174(3) . . . . ?

loop_
_twin_individual_id
_twin_individual_mass_fraction_refined
1 0.6067(19)
2 0.3933(19)
